data_2206390
loop_
_publ_author_name
'Shujiang Tu'
'Bo Jiang'
'Xiang Zou'
'Tuanjie Li'

_publ_section_title
;
 9-(4-Bromophenyl)-3,3,7-trimethyl-3,4-dihydroacridin-1(2<i>H</i>)-one
;
_journal_coeditor_code CV6527
_journal_issue 8
_journal_name_full 'Acta Crystallographica Section E'
_journal_page_first o2570
_journal_page_last o2572
_journal_paper_doi 10.1107/S1600536805022270
_journal_volume 61
_journal_year 2005
_chemical_formula_iupac 'C22 H20 Br N O'
_chemical_formula_moiety 'C22 H20 Br N O'
_chemical_formula_sum 'C22 H20 Br N O'
_chemical_formula_weight 394.30
_chemical_melting_point .513E-305
_chemical_name_systematic
;
9-(4-Bromophenyl)-3,3,7-trimethyl-3,4-dihydroacridin-1(2H)-one
;
_space_group_IT_number 2
_symmetry_cell_setting triclinic
_symmetry_space_group_name_Hall '-P 1'
_symmetry_space_group_name_H-M 'P -1'
_atom_sites_solution_hydrogens geom
_atom_sites_solution_primary direct
_atom_sites_solution_secondary difmap
_cell_angle_alpha 111.134(2)
_cell_angle_beta 112.428(3)
_cell_angle_gamma 99.831(3)
_cell_formula_units_Z 2
_cell_length_a 10.045(2)
_cell_length_b 10.247(2)
_cell_length_c 11.261(2)
_cell_measurement_reflns_used 2153
_cell_measurement_temperature 298(2)
_cell_measurement_theta_max 28.185
_cell_measurement_theta_min 2.213
_cell_volume 933.3(3)
_computing_cell_refinement 'SAINT (Siemens, 1996)'
_computing_data_collection 'SMART (Siemens, 1996)'
_computing_data_reduction SAINT
_computing_molecular_graphics 'SHELXTL (Sheldrick, 1997b)'
_computing_publication_material SHELXTL
_computing_structure_refinement 'SHELXL97 (Sheldrick, 1997a)'
_computing_structure_solution 'SHELXS97 (Sheldrick, 1997a)'
_diffrn_ambient_temperature 298(2)
_diffrn_measured_fraction_theta_full 0.988
_diffrn_measured_fraction_theta_max 0.988
_diffrn_measurement_device_type 'Siemens SMART CCD area-detector'
_diffrn_measurement_method '\f and \w'
_diffrn_radiation_monochromator graphite
_diffrn_radiation_source 'fine-focus sealed tube'
_diffrn_radiation_type MoK\a
_diffrn_radiation_wavelength 0.71073
_diffrn_reflns_av_R_equivalents 0.0145
_diffrn_reflns_av_sigmaI/netI 0.0302
_diffrn_reflns_limit_h_max 11
_diffrn_reflns_limit_h_min -6
_diffrn_reflns_limit_k_max 12
_diffrn_reflns_limit_k_min -12
_diffrn_reflns_limit_l_max 13
_diffrn_reflns_limit_l_min -13
_diffrn_reflns_number 4925
_diffrn_reflns_theta_full 25.03
_diffrn_reflns_theta_max 25.03
_diffrn_reflns_theta_min 2.21
_exptl_absorpt_coefficient_mu 2.211
_exptl_absorpt_correction_T_max 0.6539
_exptl_absorpt_correction_T_min 0.4498
_exptl_absorpt_correction_type multi-scan
_exptl_absorpt_process_details '(SADABS; Sheldrick, 1996)'
_exptl_crystal_colour 'light yellow'
_exptl_crystal_density_diffrn 1.403
_exptl_crystal_density_method 'not measured'
_exptl_crystal_description block
_exptl_crystal_F_000 404
_exptl_crystal_size_max 0.43
_exptl_crystal_size_mid 0.35
_exptl_crystal_size_min 0.21
_refine_diff_density_max 0.243
_refine_diff_density_min -0.520
_refine_ls_extinction_method none
_refine_ls_goodness_of_fit_ref 1.030
_refine_ls_hydrogen_treatment constr
_refine_ls_matrix_type full
_refine_ls_number_parameters 226
_refine_ls_number_reflns 3255
_refine_ls_number_restraints 0
_refine_ls_restrained_S_all 1.030
_refine_ls_R_factor_all 0.0466
_refine_ls_R_factor_gt 0.0323
_refine_ls_shift/su_max 0.001
_refine_ls_shift/su_mean 0.000
_refine_ls_structure_factor_coef Fsqd
_refine_ls_weighting_details 'calc w = 1/[\s^2^(Fo^2^)+(0.0469P)^2^+0.1846P] where P = (Fo^2^+2Fc^2^)/3'
_refine_ls_weighting_scheme calc
_refine_ls_wR_factor_gt 0.0788
_refine_ls_wR_factor_ref 0.0856
_reflns_number_gt 2609
_reflns_number_total 3255
_reflns_threshold_expression I>2\s(I)
_cod_data_source_file cv6527.cif
_cod_data_source_block I
_cod_original_cell_volume 933.3(4)
_cod_database_code 2206390
_cod_database_fobs_code 2206390

loop_
_symmetry_equiv_pos_as_xyz
'x, y, z'
'-x, -y, -z'

loop_
_atom_site_label
_atom_site_fract_x
_atom_site_fract_y
_atom_site_fract_z
_atom_site_U_iso_or_equiv
_atom_site_adp_type
_atom_site_calc_flag
_atom_site_refinement_flags
_atom_site_occupancy
_atom_site_type_symbol
Br1 0.09824(4) 0.89628(3) 1.14806(3) 0.06064(14) Uani d . 1 Br
N1 0.0848(2) 0.1489(2) 0.4077(2) 0.0394(5) Uani d . 1 N
O1 -0.2132(2) 0.3159(2) 0.6346(2) 0.0648(6) Uani d . 1 O
C1 -0.1941(3) 0.2204(3) 0.5477(3) 0.0402(6) Uani d . 1 C
C2 -0.3163(3) 0.0677(3) 0.4444(3) 0.0515(7) Uani d . 1 C
H2A -0.4145 0.0731 0.4367 0.062 Uiso calc R 1 H
H2B -0.2926 -0.0002 0.4841 0.062 Uiso calc R 1 H
C3 -0.3320(3) 0.0036(3) 0.2926(3) 0.0492(7) Uani d . 1 C
C4 -0.1760(3) -0.0061(3) 0.3094(3) 0.0478(7) Uani d . 1 C
H4A -0.1616 -0.0862 0.3337 0.057 Uiso calc R 1 H
H4B -0.1782 -0.0326 0.2167 0.057 Uiso calc R 1 H
C5 0.3484(3) 0.2846(3) 0.4953(3) 0.0490(7) Uani d . 1 C
H5A 0.3461 0.2100 0.4162 0.059 Uiso calc R 1 H
C6 0.4809(3) 0.4037(3) 0.5954(3) 0.0530(7) Uani d . 1 C
H6A 0.5681 0.4088 0.5837 0.064 Uiso calc R 1 H
C7 0.4900(3) 0.5205(3) 0.7173(3) 0.0472(7) Uani d . 1 C
C8 0.3603(3) 0.5117(3) 0.7324(3) 0.0395(6) Uani d . 1 C
H8A 0.3647 0.5882 0.8115 0.047 Uiso calc R 1 H
C9 0.2193(3) 0.3888(3) 0.6304(2) 0.0328(5) Uani d . 1 C
C10 0.0826(3) 0.3750(2) 0.6430(2) 0.0308(5) Uani d . 1 C
C11 -0.0469(3) 0.2467(2) 0.5399(2) 0.0320(5) Uani d . 1 C
C12 -0.0398(3) 0.1358(3) 0.4232(2) 0.0352(5) Uani d . 1 C
C13 0.2138(3) 0.2727(3) 0.5100(3) 0.0361(5) Uani d . 1 C
C14 -0.3761(4) 0.1052(4) 0.2256(4) 0.0791(11) Uani d . 1 C
H14A -0.2979 0.2034 0.2855 0.119 Uiso calc R 1 H
H14B -0.4728 0.1114 0.2187 0.119 Uiso calc R 1 H
H14C -0.3855 0.0648 0.1302 0.119 Uiso calc R 1 H
C15 -0.4559(4) -0.1536(4) 0.1970(4) 0.0790(10) Uani d . 1 C
H15A -0.5538 -0.1476 0.1865 0.119 Uiso calc R 1 H
H15B -0.4296 -0.2162 0.2415 0.119 Uiso calc R 1 H
H15C -0.4620 -0.1955 0.1030 0.119 Uiso calc R 1 H
C16 0.6403(3) 0.6489(4) 0.8257(4) 0.0696(9) Uani d . 1 C
H16A 0.6279 0.7182 0.9013 0.104 Uiso calc R 1 H
H16B 0.6713 0.6989 0.7778 0.104 Uiso calc R 1 H
H16C 0.7178 0.6116 0.8670 0.104 Uiso calc R 1 H
C17 0.0855(3) 0.5001(2) 0.7658(2) 0.0318(5) Uani d . 1 C
C18 0.1400(3) 0.5089(3) 0.9022(3) 0.0387(6) Uani d . 1 C
H18A 0.1738 0.4345 0.9174 0.046 Uiso calc R 1 H
C19 0.1453(3) 0.6259(3) 1.0166(3) 0.0417(6) Uani d . 1 C
H19A 0.1814 0.6302 1.1077 0.050 Uiso calc R 1 H
C20 0.0960(3) 0.7363(3) 0.9928(3) 0.0389(6) Uani d . 1 C
C21 0.0435(3) 0.7321(3) 0.8587(3) 0.0458(6) Uani d . 1 C
H21A 0.0117 0.8078 0.8443 0.055 Uiso calc R 1 H
C22 0.0389(3) 0.6138(3) 0.7459(3) 0.0427(6) Uani d . 1 C
H22A 0.0041 0.6105 0.6552 0.051 Uiso calc R 1 H

loop_
_atom_site_aniso_label
_atom_site_aniso_U_11
_atom_site_aniso_U_22
_atom_site_aniso_U_33
_atom_site_aniso_U_12
_atom_site_aniso_U_13
_atom_site_aniso_U_23
Br1 0.0802(2) 0.04744(19) 0.04699(19) 0.02686(15) 0.03813(16) 0.00509(13)
N1 0.0465(13) 0.0384(11) 0.0352(11) 0.0206(10) 0.0238(10) 0.0123(9)
O1 0.0464(11) 0.0603(13) 0.0737(14) 0.0180(10) 0.0393(11) 0.0068(11)
C1 0.0335(13) 0.0442(14) 0.0414(14) 0.0173(11) 0.0183(11) 0.0167(12)
C2 0.0421(15) 0.0461(15) 0.0612(17) 0.0121(12) 0.0272(13) 0.0191(14)
C3 0.0376(15) 0.0445(15) 0.0445(15) 0.0085(12) 0.0089(12) 0.0145(13)
C4 0.0519(16) 0.0379(14) 0.0366(14) 0.0128(12) 0.0179(12) 0.0057(11)
C5 0.0571(18) 0.0516(16) 0.0625(17) 0.0309(14) 0.0459(15) 0.0271(14)
C6 0.0466(17) 0.0644(19) 0.077(2) 0.0320(15) 0.0443(16) 0.0407(17)
C7 0.0391(15) 0.0543(16) 0.0569(17) 0.0193(13) 0.0243(13) 0.0324(14)
C8 0.0389(14) 0.0414(14) 0.0373(13) 0.0158(11) 0.0198(11) 0.0155(11)
C9 0.0347(13) 0.0366(13) 0.0333(12) 0.0188(10) 0.0191(10) 0.0169(10)
C10 0.0366(13) 0.0336(12) 0.0286(11) 0.0188(10) 0.0192(10) 0.0145(10)
C11 0.0334(13) 0.0348(12) 0.0309(12) 0.0180(10) 0.0171(10) 0.0141(10)
C12 0.0403(14) 0.0358(13) 0.0308(12) 0.0185(11) 0.0179(11) 0.0137(10)
C13 0.0421(14) 0.0397(13) 0.0391(13) 0.0225(11) 0.0264(12) 0.0201(11)
C14 0.063(2) 0.077(2) 0.068(2) 0.0214(18) 0.0023(17) 0.0373(19)
C15 0.059(2) 0.059(2) 0.069(2) -0.0040(16) 0.0142(17) 0.0093(17)
C16 0.0403(17) 0.081(2) 0.075(2) 0.0100(15) 0.0226(16) 0.0344(19)
C17 0.0328(12) 0.0323(12) 0.0307(12) 0.0130(10) 0.0195(10) 0.0103(10)
C18 0.0447(14) 0.0379(13) 0.0353(13) 0.0195(11) 0.0199(11) 0.0159(11)
C19 0.0472(15) 0.0429(14) 0.0276(12) 0.0119(12) 0.0193(11) 0.0099(11)
C20 0.0413(14) 0.0320(12) 0.0363(13) 0.0107(11) 0.0234(11) 0.0053(10)
C21 0.0622(17) 0.0385(14) 0.0497(16) 0.0284(13) 0.0348(14) 0.0205(12)
C22 0.0560(16) 0.0464(15) 0.0338(13) 0.0269(13) 0.0255(12) 0.0188(12)

loop_
_atom_type_symbol
_atom_type_description
_atom_type_scat_dispersion_real
_atom_type_scat_dispersion_imag
_atom_type_scat_source
C C 0.0033 0.0016 'International Tables Vol C Tables 4.2.6.8 and 6.1.1.4'
H H 0.0000 0.0000 'International Tables Vol C Tables 4.2.6.8 and 6.1.1.4'
N N 0.0061 0.0033 'International Tables Vol C Tables 4.2.6.8 and 6.1.1.4'
O O 0.0106 0.0060 'International Tables Vol C Tables 4.2.6.8 and 6.1.1.4'
Br Br -0.2901 2.4595 'International Tables Vol C Tables 4.2.6.8 and 6.1.1.4'

loop_
_geom_angle_atom_site_label_1
_geom_angle_atom_site_label_2
_geom_angle_atom_site_label_3
_geom_angle
_geom_angle_publ_flag
C12 N1 C13 118.2(2) yes
O1 C1 C11 122.1(2) ?
O1 C1 C2 121.3(2) ?
C11 C1 C2 116.5(2) ?
C1 C2 C3 113.7(2) yes
C1 C2 H2A 108.8 ?
C3 C2 H2A 108.8 ?
C1 C2 H2B 108.8 ?
C3 C2 H2B 108.8 ?
H2A C2 H2B 107.7 ?
C14 C3 C2 109.7(3) ?
C14 C3 C4 111.2(3) ?
C2 C3 C4 107.0(2) yes
C14 C3 C15 109.7(2) ?
C2 C3 C15 109.7(3) ?
C4 C3 C15 109.5(2) ?
C12 C4 C3 114.6(2) yes
C12 C4 H4A 108.6 ?
C3 C4 H4A 108.6 ?
C12 C4 H4B 108.6 ?
C3 C4 H4B 108.6 ?
H4A C4 H4B 107.6 ?
C6 C5 C13 120.6(2) ?
C6 C5 H5A 119.7 ?
C13 C5 H5A 119.7 ?
C5 C6 C7 121.8(2) ?
C5 C6 H6A 119.1 ?
C7 C6 H6A 119.1 ?
C8 C7 C6 118.4(2) ?
C8 C7 C16 122.2(3) ?
C6 C7 C16 119.5(3) ?
C7 C8 C9 121.7(2) ?
C7 C8 H8A 119.1 ?
C9 C8 H8A 119.1 ?
C13 C9 C8 118.7(2) ?
C13 C9 C10 117.9(2) yes
C8 C9 C10 123.4(2) ?
C11 C10 C9 118.4(2) ?
C11 C10 C17 123.4(2) ?
C9 C10 C17 118.2(2) ?
C10 C11 C12 119.2(2) ?
C10 C11 C1 121.9(2) ?
C12 C11 C1 118.8(2) yes
N1 C12 C11 123.1(2) yes
N1 C12 C4 115.4(2) ?
C11 C12 C4 121.5(2) ?
N1 C13 C5 118.1(2) ?
N1 C13 C9 123.2(2) yes
C5 C13 C9 118.8(2) ?
C3 C14 H14A 109.5 ?
C3 C14 H14B 109.5 ?
H14A C14 H14B 109.5 ?
C3 C14 H14C 109.5 ?
H14A C14 H14C 109.5 ?
H14B C14 H14C 109.5 ?
C3 C15 H15A 109.5 ?
C3 C15 H15B 109.5 ?
H15A C15 H15B 109.5 ?
C3 C15 H15C 109.5 ?
H15A C15 H15C 109.5 ?
H15B C15 H15C 109.5 ?
C7 C16 H16A 109.5 ?
C7 C16 H16B 109.5 ?
H16A C16 H16B 109.5 ?
C7 C16 H16C 109.5 ?
H16A C16 H16C 109.5 ?
H16B C16 H16C 109.5 ?
C18 C17 C22 118.5(2) ?
C18 C17 C10 121.3(2) ?
C22 C17 C10 120.1(2) ?
C17 C18 C19 121.4(2) ?
C17 C18 H18A 119.3 ?
C19 C18 H18A 119.3 ?
C20 C19 C18 118.7(2) ?
C20 C19 H19A 120.7 ?
C18 C19 H19A 120.7 ?
C19 C20 C21 121.3(2) ?
C19 C20 Br1 119.29(19) ?
C21 C20 Br1 119.42(19) ?
C20 C21 C22 119.0(2) ?
C20 C21 H21A 120.5 ?
C22 C21 H21A 120.5 ?
C21 C22 C17 121.1(2) ?
C21 C22 H22A 119.5 ?
C17 C22 H22A 119.5 ?

loop_
_geom_bond_atom_site_label_1
_geom_bond_atom_site_label_2
_geom_bond_distance
_geom_bond_publ_flag
Br1 C20 1.906(2) ?
N1 C12 1.320(3) yes
N1 C13 1.364(3) yes
O1 C1 1.212(3) ?
C1 C11 1.500(3) ?
C1 C2 1.500(4) ?
C2 C3 1.526(4) ?
C2 H2A 0.9700 ?
C2 H2B 0.9700 ?
C3 C14 1.523(4) ?
C3 C4 1.530(4) ?
C3 C15 1.531(4) ?
C4 C12 1.506(3) ?
C4 H4A 0.9700 ?
C4 H4B 0.9700 ?
C5 C6 1.357(4) ?
C5 C13 1.415(3) ?
C5 H5A 0.9300 ?
C6 C7 1.417(4) ?
C6 H6A 0.9300 ?
C7 C8 1.369(4) ?
C7 C16 1.503(4) ?
C8 C9 1.421(3) ?
C8 H8A 0.9300 ?
C9 C13 1.419(3) yes
C9 C10 1.421(3) yes
C10 C11 1.390(3) yes
C10 C17 1.496(3) ?
C11 C12 1.430(3) yes
C14 H14A 0.9600 ?
C14 H14B 0.9600 ?
C14 H14C 0.9600 ?
C15 H15A 0.9600 ?
C15 H15B 0.9600 ?
C15 H15C 0.9600 ?
C16 H16A 0.9600 ?
C16 H16B 0.9600 ?
C16 H16C 0.9600 ?
C17 C18 1.381(3) ?
C17 C22 1.385(3) ?
C18 C19 1.383(3) ?
C18 H18A 0.9300 ?
C19 C20 1.380(4) ?
C19 H19A 0.9300 ?
C20 C21 1.378(4) ?
C21 C22 1.383(3) ?
C21 H21A 0.9300 ?
C22 H22A 0.9300 ?

loop_
_geom_torsion_atom_site_label_1
_geom_torsion_atom_site_label_2
_geom_torsion_atom_site_label_3
_geom_torsion_atom_site_label_4
_geom_torsion
_geom_torsion_publ_flag
O1 C1 C2 C3 141.1(3) ?
C11 C1 C2 C3 -40.3(3) ?
C1 C2 C3 C14 -61.0(3) yes
C1 C2 C3 C4 59.7(3) yes
C1 C2 C3 C15 178.4(3) ?
C14 C3 C4 C12 69.6(3) ?
C2 C3 C4 C12 -50.1(3) yes
C15 C3 C4 C12 -169.0(2) ?
C13 C5 C6 C7 -0.3(4) ?
C5 C6 C7 C8 -0.4(4) ?
C5 C6 C7 C16 179.4(3) ?
C6 C7 C8 C9 0.7(4) ?
C16 C7 C8 C9 -179.1(2) ?
C7 C8 C9 C13 -0.1(4) ?
C7 C8 C9 C10 179.5(2) ?
C13 C9 C10 C11 2.2(3) ?
C8 C9 C10 C11 -177.3(2) ?
C13 C9 C10 C17 -177.3(2) ?
C8 C9 C10 C17 3.1(3) ?
C9 C10 C11 C12 -1.8(3) ?
C17 C10 C11 C12 177.67(19) ?
C9 C10 C11 C1 177.8(2) ?
C17 C10 C11 C1 -2.7(3) ?
O1 C1 C11 C10 8.1(4) ?
C2 C1 C11 C10 -170.6(2) ?
O1 C1 C11 C12 -172.3(2) ?
C2 C1 C11 C12 9.1(3) yes
C13 N1 C12 C11 1.7(3) yes
C13 N1 C12 C4 -177.9(2) ?
C10 C11 C12 N1 -0.2(3) yes
C1 C11 C12 N1 -179.8(2) ?
C10 C11 C12 C4 179.4(2) ?
C1 C11 C12 C4 -0.3(3) yes
C3 C4 C12 N1 -158.0(2) ?
C3 C4 C12 C11 22.4(3) yes
C12 N1 C13 C5 178.3(2) ?
C12 N1 C13 C9 -1.2(4) yes
C6 C5 C13 N1 -178.7(2) ?
C6 C5 C13 C9 0.9(4) ?
C8 C9 C13 N1 178.8(2) ?
C10 C9 C13 N1 -0.7(3) yes
C8 C9 C13 C5 -0.7(3) ?
C10 C9 C13 C5 179.7(2) ?
C11 C10 C17 C18 96.3(3) ?
C9 C10 C17 C18 -84.2(3) ?
C11 C10 C17 C22 -86.5(3) ?
C9 C10 C17 C22 93.0(3) ?
C22 C17 C18 C19 1.5(4) ?
C10 C17 C18 C19 178.8(2) ?
C17 C18 C19 C20 -0.6(4) ?
C18 C19 C20 C21 -0.6(4) ?
C18 C19 C20 Br1 178.66(18) ?
C19 C20 C21 C22 0.7(4) ?
Br1 C20 C21 C22 -178.5(2) ?
C20 C21 C22 C17 0.3(4) ?
C18 C17 C22 C21 -1.4(4) ?
C10 C17 C22 C21 -178.7(2) ?

loop_
_cod_related_entry_id
_cod_related_entry_database
_cod_related_entry_code
1 ChemSpider 21129161
